data_1542490
loop_
_publ_author_name
'Ahamed, F. M. Mashood'
'Padusha, M. Syed Ali'
'Gunasekaran, B.'

_publ_section_title
;
 Diethyl
 4-(3-chlorophenyl)-2-methyl-6-phenyl-1,4-dihydropyridine-3,5-dicarboxylate
;
_journal_coeditor_code HB4010
_journal_issue 1
_journal_name_full IUCrData
_journal_page_first x160155
_journal_paper_doi 10.1107/S2414314616001553
_journal_volume 1
_journal_year 2016
_chemical_formula_iupac 'C24 H24 Cl N O4'
_chemical_formula_moiety 'C24 H24 Cl N O4'
_chemical_formula_sum 'C24 H24 Cl N O4'
_chemical_formula_weight 425.89
_chemical_name_systematic
;
Diethyl
4-(3-chlorophenyl)-2-methyl-6-phenyl-1,4-dihydropyridine-3,5-dicarboxylate
;
_space_group_IT_number 2
_space_group_name_Hall '-P 1'
_symmetry_cell_setting triclinic
_symmetry_space_group_name_Hall '-P 1'
_symmetry_space_group_name_H-M 'P -1'
_atom_sites_solution_hydrogens geom
_atom_sites_solution_primary direct
_atom_sites_solution_secondary difmap
_audit_creation_method SHELXL97
_cell_angle_alpha 92.102(5)
_cell_angle_beta 93.806(5)
_cell_angle_gamma 91.275(5)
_cell_formula_units_Z 2
_cell_length_a 7.621(5)
_cell_length_b 10.753(5)
_cell_length_c 13.138(5)
_cell_measurement_reflns_used 4480
_cell_measurement_temperature 295(2)
_cell_measurement_theta_max 26.59
_cell_measurement_theta_min 1.55
_cell_volume 1073.2(10)
_computing_cell_refinement
;
SAINT (Bruker, 2008)
;
_computing_data_collection
;
APEX2 (Bruker, 2008)
;
_computing_data_reduction
;
SAINT (Bruker, 2008)
;
_computing_molecular_graphics
;
PLATON (Spek, 2009)
;
_computing_publication_material
;
SHELXL97 (Sheldrick, 2008)
;
_computing_structure_refinement
;
SHELXL97 (Sheldrick, 2008)
;
_computing_structure_solution
;
SHELXS97 (Sheldrick, 2008)
;
_diffrn_ambient_temperature 295(2)
_diffrn_detector_area_resol_mean 0
_diffrn_measured_fraction_theta_full 0.993
_diffrn_measured_fraction_theta_max 0.993
_diffrn_measurement_device_type 'Bruker APEXII CCD'
_diffrn_measurement_method '\w and \f'
_diffrn_radiation_monochromator graphite
_diffrn_radiation_source 'fine-focus sealed tube'
_diffrn_radiation_type MoK\a
_diffrn_radiation_wavelength 0.71073
_diffrn_reflns_av_R_equivalents 0.0223
_diffrn_reflns_av_sigmaI/netI 0.0227
_diffrn_reflns_limit_h_max 9
_diffrn_reflns_limit_h_min -9
_diffrn_reflns_limit_k_max 13
_diffrn_reflns_limit_k_min -13
_diffrn_reflns_limit_l_max 16
_diffrn_reflns_limit_l_min -16
_diffrn_reflns_number 15576
_diffrn_reflns_theta_full 26.59
_diffrn_reflns_theta_max 26.59
_diffrn_reflns_theta_min 1.55
_diffrn_standards_interval_count 0
_diffrn_standards_interval_time 0
_exptl_absorpt_coefficient_mu 0.208
_exptl_absorpt_correction_T_max 0.9770
_exptl_absorpt_correction_T_min 0.9580
_exptl_absorpt_correction_type multi-scan
_exptl_absorpt_process_details
;
(SADABS; Sheldrick, 1996)
;
_exptl_crystal_colour Yellow
_exptl_crystal_density_diffrn 1.318
_exptl_crystal_density_method 'not measured'
_exptl_crystal_description block
_exptl_crystal_F_000 448
_exptl_crystal_size_max 0.23
_exptl_crystal_size_mid 0.17
_exptl_crystal_size_min 0.11
_refine_diff_density_max 0.285
_refine_diff_density_min -0.246
_refine_ls_extinction_method none
_refine_ls_goodness_of_fit_ref 1.019
_refine_ls_hydrogen_treatment constr
_refine_ls_matrix_type full
_refine_ls_number_parameters 274
_refine_ls_number_reflns 4480
_refine_ls_number_restraints 0
_refine_ls_restrained_S_all 1.019
_refine_ls_R_factor_all 0.0599
_refine_ls_R_factor_gt 0.0439
_refine_ls_shift/su_max 0.000
_refine_ls_shift/su_mean 0.000
_refine_ls_structure_factor_coef Fsqd
_refine_ls_weighting_details 'calc w=1/[\s^2^(Fo^2^)+(0.0532P)^2^+0.5427P] where P=(Fo^2^+2Fc^2^)/3'
_refine_ls_weighting_scheme calc
_refine_ls_wR_factor_gt 0.1107
_refine_ls_wR_factor_ref 0.1221
_reflns_number_gt 3491
_reflns_number_total 4480
_reflns_threshold_expression I>2\s(I)
_cod_data_source_file hb4010sup1.cif
_cod_data_source_block I
_cod_depositor_comments 'Adding full bibliography for 1542490.cif.'
_cod_database_code 1542490
_cod_database_fobs_code 1542490

loop_
_symmetry_equiv_pos_as_xyz
'x, y, z'
'-x, -y, -z'

loop_
_atom_site_type_symbol
_atom_site_label
_atom_site_fract_x
_atom_site_fract_y
_atom_site_fract_z
_atom_site_U_iso_or_equiv
_atom_site_adp_type
_atom_site_calc_flag
_atom_site_refinement_flags
_atom_site_occupancy
_atom_site_symmetry_multiplicity
C C1 0.5155(3) 0.40545(18) 0.16421(16) 0.0429(4) Uani d . 1 1
H H1A 0.4998 0.3671 0.0996 0.051 Uiso calc R 1 1
C C2 0.5597(3) 0.53110(19) 0.17448(19) 0.0537(5) Uani d . 1 1
H H2 0.5705 0.5774 0.1167 0.064 Uiso calc R 1 1
C C3 0.5876(3) 0.58753(18) 0.2697(2) 0.0570(6) Uani d . 1 1
H H3 0.6159 0.6721 0.2765 0.068 Uiso calc R 1 1
C C4 0.5737(3) 0.51907(19) 0.35468(19) 0.0550(6) Uani d . 1 1
H H4 0.5964 0.5569 0.4192 0.066 Uiso calc R 1 1
C C5 0.5261(3) 0.39396(18) 0.34544(16) 0.0436(4) Uani d . 1 1
H H5 0.5152 0.3483 0.4035 0.052 Uiso calc R 1 1
C C6 0.4948(2) 0.33704(15) 0.24965(14) 0.0322(4) Uani d . 1 1
C C7 0.4397(2) 0.20311(15) 0.23494(13) 0.0307(4) Uani d . 1 1
C C8 0.2751(2) 0.15345(15) 0.23497(13) 0.0311(4) Uani d . 1 1
C C9 0.1176(2) 0.22663(16) 0.24928(14) 0.0354(4) Uani d . 1 1
C C10 0.0044(3) 0.4246(2) 0.2929(2) 0.0683(7) Uani d . 1 1
H H10A -0.0696 0.3896 0.3425 0.082 Uiso calc R 1 1
H H10B -0.0661 0.4326 0.2293 0.082 Uiso calc R 1 1
C C11 0.0763(4) 0.5464(3) 0.3303(4) 0.1272(17) Uani d . 1 1
H H11A 0.1455 0.5374 0.3932 0.191 Uiso calc R 1 1
H H11B -0.0184 0.6016 0.3416 0.191 Uiso calc R 1 1
H H11C 0.1489 0.5802 0.2805 0.191 Uiso calc R 1 1
C C12 0.2418(2) 0.01385(14) 0.21610(13) 0.0310(4) Uani d . 1 1
H H12 0.1304 0.0021 0.1748 0.037 Uiso calc R 1 1
C C13 0.2234(2) -0.05196(15) 0.31574(13) 0.0316(4) Uani d . 1 1
C C14 0.0581(2) -0.08508(16) 0.34641(14) 0.0354(4) Uani d . 1 1
H H14 -0.0423 -0.0688 0.3054 0.042 Uiso calc R 1 1
C C15 0.0437(2) -0.14221(16) 0.43803(15) 0.0389(4) Uani d . 1 1
C C16 0.1879(3) -0.16631(19) 0.50181(16) 0.0476(5) Uani d . 1 1
H H16 0.1756 -0.2034 0.5639 0.057 Uiso calc R 1 1
C C17 0.3521(3) -0.1338(2) 0.47086(17) 0.0497(5) Uani d . 1 1
H H17 0.4518 -0.1493 0.5127 0.060 Uiso calc R 1 1
C C18 0.3702(2) -0.07876(18) 0.37911(15) 0.0421(4) Uani d . 1 1
H H18 0.4821 -0.0592 0.3592 0.051 Uiso calc R 1 1
C C19 0.3864(2) -0.04154(15) 0.15517(13) 0.0316(4) Uani d . 1 1
C C20 0.3488(2) -0.15654(16) 0.09419(14) 0.0384(4) Uani d . 1 1
C C21 0.1295(3) -0.3022(2) 0.0290(2) 0.0740(8) Uani d . 1 1
H H21A 0.1847 -0.3744 0.0581 0.089 Uiso calc R 1 1
H H21B 0.1686 -0.2933 -0.0392 0.089 Uiso calc R 1 1
C C22 -0.0614(4) -0.3180(3) 0.0247(3) 0.0959(11) Uani d . 1 1
H H22A -0.0985 -0.3284 0.0924 0.144 Uiso calc R 1 1
H H22B -0.0964 -0.3903 -0.0175 0.144 Uiso calc R 1 1
H H22C -0.1148 -0.2458 -0.0035 0.144 Uiso calc R 1 1
C C23 0.5485(2) 0.01250(15) 0.15995(13) 0.0310(4) Uani d . 1 1
C C24 0.7087(2) -0.03756(18) 0.11409(15) 0.0416(4) Uani d . 1 1
H H24A 0.7428 -0.1123 0.1471 0.062 Uiso calc R 1 1
H H24B 0.8030 0.0233 0.1233 0.062 Uiso calc R 1 1
H H24C 0.6828 -0.0558 0.0425 0.062 Uiso calc R 1 1
N N1 0.57631(18) 0.12722(13) 0.20987(11) 0.0336(3) Uani d . 1 1
H H1 0.6827 0.1526 0.2261 0.040 Uiso calc R 1 1
O O1 0.15107(17) 0.34518(12) 0.27709(14) 0.0575(4) Uani d . 1 1
O O2 -0.03089(16) 0.18390(12) 0.23772(13) 0.0522(4) Uani d . 1 1
O O3 0.17836(19) -0.19126(13) 0.09204(13) 0.0574(4) Uani d . 1 1
O O4 0.4528(2) -0.21604(13) 0.04750(12) 0.0564(4) Uani d . 1 1
Cl Cl1 -0.16512(7) -0.18564(5) 0.47366(5) 0.05796(18) Uani d . 1 1

loop_
_atom_site_aniso_label
_atom_site_aniso_U_11
_atom_site_aniso_U_22
_atom_site_aniso_U_33
_atom_site_aniso_U_12
_atom_site_aniso_U_13
_atom_site_aniso_U_23
C1 0.0436(10) 0.0393(10) 0.0461(11) -0.0009(8) 0.0064(8) -0.0001(8)
C2 0.0526(12) 0.0374(10) 0.0728(15) -0.0013(9) 0.0114(11) 0.0135(10)
C3 0.0515(12) 0.0284(9) 0.0907(18) -0.0044(8) 0.0097(12) -0.0068(11)
C4 0.0566(13) 0.0428(11) 0.0636(14) -0.0034(9) 0.0037(10) -0.0215(10)
C5 0.0472(11) 0.0390(10) 0.0441(11) -0.0009(8) 0.0036(9) -0.0045(8)
C6 0.0238(8) 0.0297(8) 0.0434(10) 0.0017(6) 0.0049(7) -0.0023(7)
C7 0.0290(8) 0.0278(8) 0.0352(9) 0.0026(6) 0.0026(7) -0.0031(7)
C8 0.0284(8) 0.0270(8) 0.0377(9) 0.0018(6) 0.0031(7) -0.0022(7)
C9 0.0289(8) 0.0303(8) 0.0475(11) 0.0008(7) 0.0059(7) -0.0003(7)
C10 0.0391(11) 0.0388(11) 0.128(2) 0.0119(9) 0.0172(13) -0.0155(13)
C11 0.0606(17) 0.0581(17) 0.259(5) 0.0115(14) 0.015(2) -0.065(2)
C12 0.0255(8) 0.0268(8) 0.0401(10) 0.0006(6) 0.0003(7) -0.0030(7)
C13 0.0303(8) 0.0254(8) 0.0389(10) -0.0004(6) 0.0051(7) -0.0044(7)
C14 0.0294(8) 0.0324(9) 0.0438(10) -0.0015(7) 0.0017(7) -0.0039(7)
C15 0.0361(9) 0.0322(9) 0.0487(11) -0.0044(7) 0.0114(8) -0.0056(8)
C16 0.0517(12) 0.0473(11) 0.0447(11) -0.0029(9) 0.0068(9) 0.0084(9)
C17 0.0402(10) 0.0580(12) 0.0509(12) 0.0014(9) -0.0024(9) 0.0135(10)
C18 0.0302(9) 0.0469(11) 0.0496(11) -0.0008(8) 0.0032(8) 0.0064(9)
C19 0.0341(8) 0.0263(8) 0.0341(9) 0.0037(7) 0.0019(7) -0.0011(7)
C20 0.0427(10) 0.0312(9) 0.0408(10) 0.0011(8) 0.0014(8) -0.0020(8)
C21 0.0586(14) 0.0497(13) 0.110(2) -0.0095(11) 0.0022(14) -0.0384(14)
C22 0.0627(16) 0.0712(18) 0.148(3) -0.0094(14) -0.0013(18) -0.0498(19)
C23 0.0328(8) 0.0283(8) 0.0322(9) 0.0066(6) 0.0022(7) 0.0000(7)
C24 0.0352(9) 0.0406(10) 0.0490(11) 0.0076(8) 0.0059(8) -0.0063(8)
N1 0.0236(7) 0.0311(7) 0.0457(9) 0.0014(5) 0.0025(6) -0.0065(6)
O1 0.0303(7) 0.0326(7) 0.1100(13) 0.0042(5) 0.0156(7) -0.0153(7)
O2 0.0259(6) 0.0417(7) 0.0881(11) 0.0017(5) 0.0035(6) -0.0091(7)
O3 0.0468(8) 0.0430(8) 0.0802(11) -0.0074(6) 0.0055(7) -0.0257(7)
O4 0.0597(9) 0.0408(8) 0.0683(10) 0.0025(7) 0.0141(8) -0.0208(7)
Cl1 0.0443(3) 0.0612(3) 0.0697(4) -0.0131(2) 0.0221(2) -0.0033(3)

loop_
_atom_type_symbol
_atom_type_description
_atom_type_scat_dispersion_real
_atom_type_scat_dispersion_imag
_atom_type_scat_source
C C 0.0033 0.0016 'International Tables Vol C Tables 4.2.6.8 and 6.1.1.4'
H H 0.0000 0.0000 'International Tables Vol C Tables 4.2.6.8 and 6.1.1.4'
N N 0.0061 0.0033 'International Tables Vol C Tables 4.2.6.8 and 6.1.1.4'
O O 0.0106 0.0060 'International Tables Vol C Tables 4.2.6.8 and 6.1.1.4'
Cl Cl 0.1484 0.1585 'International Tables Vol C Tables 4.2.6.8 and 6.1.1.4'

loop_
_geom_angle_atom_site_label_1
_geom_angle_atom_site_label_2
_geom_angle_atom_site_label_3
_geom_angle
C6 C1 C2 120.19(19)
C6 C1 H1A 119.9
C2 C1 H1A 119.9
C3 C2 C1 120.2(2)
C3 C2 H2 119.9
C1 C2 H2 119.9
C4 C3 C2 119.85(19)
C4 C3 H3 120.1
C2 C3 H3 120.1
C3 C4 C5 120.5(2)
C3 C4 H4 119.7
C5 C4 H4 119.7
C6 C5 C4 119.9(2)
C6 C5 H5 120.1
C4 C5 H5 120.1
C1 C6 C5 119.33(17)
C1 C6 C7 118.40(16)
C5 C6 C7 122.26(17)
C8 C7 N1 119.19(15)
C8 C7 C6 127.54(15)
N1 C7 C6 113.00(14)
C7 C8 C9 124.08(15)
C7 C8 C12 120.59(14)
C9 C8 C12 115.31(14)
O2 C9 O1 122.04(16)
O2 C9 C8 123.68(16)
O1 C9 C8 114.28(14)
O1 C10 C11 107.45(19)
O1 C10 H10A 110.2
C11 C10 H10A 110.2
O1 C10 H10B 110.2
C11 C10 H10B 110.2
H10A C10 H10B 108.5
C10 C11 H11A 109.5
C10 C11 H11B 109.5
H11A C11 H11B 109.5
C10 C11 H11C 109.5
H11A C11 H11C 109.5
H11B C11 H11C 109.5
C19 C12 C13 111.77(13)
C19 C12 C8 110.17(13)
C13 C12 C8 111.45(14)
C19 C12 H12 107.8
C13 C12 H12 107.8
C8 C12 H12 107.8
C14 C13 C18 118.24(17)
C14 C13 C12 120.53(15)
C18 C13 C12 121.22(15)
C15 C14 C13 119.76(16)
C15 C14 H14 120.1
C13 C14 H14 120.1
C16 C15 C14 122.18(17)
C16 C15 Cl1 118.95(16)
C14 C15 Cl1 118.87(14)
C15 C16 C17 117.91(19)
C15 C16 H16 121.0
C17 C16 H16 121.0
C18 C17 C16 121.02(18)
C18 C17 H17 119.5
C16 C17 H17 119.5
C17 C18 C13 120.86(17)
C17 C18 H18 119.6
C13 C18 H18 119.6
C23 C19 C20 120.41(16)
C23 C19 C12 120.59(15)
C20 C19 C12 118.97(15)
O4 C20 O3 121.31(17)
O4 C20 C19 126.59(17)
O3 C20 C19 112.08(15)
O3 C21 C22 108.2(2)
O3 C21 H21A 110.1
C22 C21 H21A 110.1
O3 C21 H21B 110.1
C22 C21 H21B 110.1
H21A C21 H21B 108.4
C21 C22 H22A 109.5
C21 C22 H22B 109.5
H22A C22 H22B 109.5
C21 C22 H22C 109.5
H22A C22 H22C 109.5
H22B C22 H22C 109.5
C19 C23 N1 119.27(15)
C19 C23 C24 126.90(16)
N1 C23 C24 113.82(15)
C23 C24 H24A 109.5
C23 C24 H24B 109.5
H24A C24 H24B 109.5
C23 C24 H24C 109.5
H24A C24 H24C 109.5
H24B C24 H24C 109.5
C23 N1 C7 122.66(14)
C23 N1 H1 118.7
C7 N1 H1 118.7
C9 O1 C10 118.31(15)
C20 O3 C21 115.18(16)

loop_
_geom_bond_atom_site_label_1
_geom_bond_atom_site_label_2
_geom_bond_distance
C1 C6 1.380(3)
C1 C2 1.385(3)
C1 H1A 0.9300
C2 C3 1.372(3)
C2 H2 0.9300
C3 C4 1.368(3)
C3 H3 0.9300
C4 C5 1.384(3)
C4 H4 0.9300
C5 C6 1.383(3)
C5 H5 0.9300
C6 C7 1.493(2)
C7 C8 1.353(2)
C7 N1 1.386(2)
C8 C9 1.469(2)
C8 C12 1.525(2)
C9 O2 1.210(2)
C9 O1 1.328(2)
C10 O1 1.443(2)
C10 C11 1.464(3)
C10 H10A 0.9700
C10 H10B 0.9700
C11 H11A 0.9600
C11 H11B 0.9600
C11 H11C 0.9600
C12 C19 1.523(2)
C12 C13 1.524(2)
C12 H12 0.9800
C13 C14 1.390(2)
C13 C18 1.392(3)
C14 C15 1.381(3)
C14 H14 0.9300
C15 C16 1.373(3)
C15 Cl1 1.747(2)
C16 C17 1.383(3)
C16 H16 0.9300
C17 C18 1.376(3)
C17 H17 0.9300
C18 H18 0.9300
C19 C23 1.350(2)
C19 C20 1.461(2)
C20 O4 1.214(2)
C20 O3 1.341(2)
C21 O3 1.454(2)
C21 C22 1.458(4)
C21 H21A 0.9700
C21 H21B 0.9700
C22 H22A 0.9600
C22 H22B 0.9600
C22 H22C 0.9600
C23 N1 1.381(2)
C23 C24 1.499(2)
C24 H24A 0.9600
C24 H24B 0.9600
C24 H24C 0.9600
N1 H1 0.8600

loop_
_geom_hbond_atom_site_label_D
_geom_hbond_atom_site_label_H
_geom_hbond_atom_site_label_A
_geom_hbond_site_symmetry_A
_geom_hbond_distance_DH
_geom_hbond_distance_HA
_geom_hbond_distance_DA
_geom_hbond_angle_DHA
N1 H1 O2 1_655 0.86 2.20 3.037(3) 166
C24 H24B O2 1_655 0.96 2.51 3.365(3) 148
C2 H2 O4 1_565 0.93 2.59 3.330(3) 137
C1 H1A O4 2_655 0.93 2.53 3.412(3) 159

loop_
_geom_torsion_atom_site_label_1
_geom_torsion_atom_site_label_2
_geom_torsion_atom_site_label_3
_geom_torsion_atom_site_label_4
_geom_torsion
C6 C1 C2 C3 1.7(3)
C1 C2 C3 C4 0.7(3)
C2 C3 C4 C5 -2.1(3)
C3 C4 C5 C6 1.0(3)
C2 C1 C6 C5 -2.8(3)
C2 C1 C6 C7 177.45(17)
C4 C5 C6 C1 1.5(3)
C4 C5 C6 C7 -178.78(18)
C1 C6 C7 C8 -96.3(2)
C5 C6 C7 C8 83.9(2)
C1 C6 C7 N1 77.6(2)
C5 C6 C7 N1 -102.10(19)
N1 C7 C8 C9 -173.11(16)
C6 C7 C8 C9 0.5(3)
N1 C7 C8 C12 4.9(3)
C6 C7 C8 C12 178.51(16)
C7 C8 C9 O2 171.24(19)
C12 C8 C9 O2 -6.8(3)
C7 C8 C9 O1 -9.2(3)
C12 C8 C9 O1 172.68(16)
C7 C8 C12 C19 -24.8(2)
C9 C8 C12 C19 153.40(15)
C7 C8 C12 C13 99.91(18)
C9 C8 C12 C13 -81.93(18)
C19 C12 C13 C14 -135.33(16)
C8 C12 C13 C14 100.91(17)
C19 C12 C13 C18 45.7(2)
C8 C12 C13 C18 -78.08(19)
C18 C13 C14 C15 0.4(2)
C12 C13 C14 C15 -178.58(15)
C13 C14 C15 C16 1.0(3)
C13 C14 C15 Cl1 -178.77(13)
C14 C15 C16 C17 -1.3(3)
Cl1 C15 C16 C17 178.49(16)
C15 C16 C17 C18 0.1(3)
C16 C17 C18 C13 1.3(3)
C14 C13 C18 C17 -1.6(3)
C12 C13 C18 C17 177.41(18)
C13 C12 C19 C23 -97.89(18)
C8 C12 C19 C23 26.6(2)
C13 C12 C19 C20 80.00(19)
C8 C12 C19 C20 -155.52(15)
C23 C19 C20 O4 3.2(3)
C12 C19 C20 O4 -174.65(18)
C23 C19 C20 O3 -175.15(16)
C12 C19 C20 O3 7.0(2)
C20 C19 C23 N1 173.75(15)
C12 C19 C23 N1 -8.4(2)
C20 C19 C23 C24 -4.9(3)
C12 C19 C23 C24 172.92(16)
C19 C23 N1 C7 -15.4(2)
C24 C23 N1 C7 163.49(16)
C8 C7 N1 C23 17.2(3)
C6 C7 N1 C23 -157.34(15)
O2 C9 O1 C10 -0.5(3)
C8 C9 O1 C10 179.9(2)
C11 C10 O1 C9 175.7(3)
O4 C20 O3 C21 -1.1(3)
C19 C20 O3 C21 177.43(19)
C22 C21 O3 C20 -173.0(2)
